data_7052319
loop_
_publ_author_name
'Lionel Salmon'
'Pierre Thu\'ery'
'Eric Rivi\`ere'
'Shinpei Miyamoto'
'Takehiko Yamato'
'Michel Ephritikhine'

_publ_section_title
;
 Synthesis, structure and magnetic behaviour of dinuclear
 uranium(<small>IV</small>) complexes with a
 &#x2018;calixsalophen&#x2019; type macrocycle
;
_journal_issue 8
_journal_name_full 'New Journal of Chemistry'
_journal_page_first 1220
_journal_paper_doi 10.1039/b606035h
_journal_volume 30
_journal_year 2006
_chemical_formula_sum 'C91 H102 N6 O14 U2'
_chemical_formula_weight 1979.85
_space_group_IT_number 2
_symmetry_cell_setting triclinic
_symmetry_space_group_name_Hall '-P 1'
_symmetry_space_group_name_H-M 'P -1'
_atom_sites_solution_hydrogens geom
_atom_sites_solution_primary heavy
_atom_sites_solution_secondary difmap
_audit_creation_method SHELXL-97
_cell_angle_alpha 77.591(2)
_cell_angle_beta 81.494(3)
_cell_angle_gamma 68.004(2)
_cell_formula_units_Z 2
_cell_length_a 15.5199(4)
_cell_length_b 16.7753(6)
_cell_length_c 18.1932(8)
_cell_measurement_reflns_used 158460
_cell_measurement_temperature 100(2)
_cell_measurement_theta_max 25.68
_cell_measurement_theta_min 2.98
_cell_volume 4277.3(3)
_computing_cell_refinement 'HKL2000 (Otwinowski & Minor, 1997)'
_computing_data_collection 'COLLECT (Hooft, 1998)'
_computing_data_reduction 'HKL2000 (Otwinowski & Minor, 1997)'
_computing_molecular_graphics 'SHELXTL (Sheldrick, 1999)'
_computing_publication_material 'SHELXTL (Sheldrick, 1999); PLATON (Spek, 2003)'
_computing_structure_refinement 'SHELXL-97 (Sheldrick, 1997)'
_computing_structure_solution 'SHELXS-97 (Sheldrick, 1997)'
_diffrn_ambient_temperature 100(2)
_diffrn_measured_fraction_theta_full 0.998
_diffrn_measured_fraction_theta_max 0.998
_diffrn_measurement_device_type 'Nonius Kappa-CCD area-detector diffractometer'
_diffrn_measurement_method 'two \f and seven \w scans with 2\% steps'
_diffrn_radiation_monochromator graphite
_diffrn_radiation_source 'fine-focus sealed tube'
_diffrn_radiation_type MoK\a
_diffrn_radiation_wavelength 0.71073
_diffrn_reflns_av_R_equivalents 0.0534
_diffrn_reflns_av_sigmaI/netI 0.0378
_diffrn_reflns_limit_h_max 18
_diffrn_reflns_limit_h_min 0
_diffrn_reflns_limit_k_max 20
_diffrn_reflns_limit_k_min -18
_diffrn_reflns_limit_l_max 22
_diffrn_reflns_limit_l_min -21
_diffrn_reflns_number 158460
_diffrn_reflns_theta_full 25.68
_diffrn_reflns_theta_max 25.68
_diffrn_reflns_theta_min 2.98
_diffrn_standards_decay_% 0
_diffrn_standards_interval_time 0
_diffrn_standards_number 0
_exptl_absorpt_coefficient_mu 3.847
_exptl_absorpt_correction_T_max 0.707
_exptl_absorpt_correction_T_min 0.421
_exptl_absorpt_correction_type multi-scan
_exptl_absorpt_process_details 'SCALEPACK (Otwinowski & Minor, 1997)'
_exptl_crystal_colour 'translucent light orange'
_exptl_crystal_density_diffrn 1.537
_exptl_crystal_description platelet
_exptl_crystal_F_000 1972
_exptl_crystal_size_max 0.18
_exptl_crystal_size_mid 0.18
_exptl_crystal_size_min 0.09
_refine_diff_density_max 0.899
_refine_diff_density_min -1.861
_refine_diff_density_rms 0.098
_refine_ls_extinction_method none
_refine_ls_goodness_of_fit_ref 1.014
_refine_ls_hydrogen_treatment constr
_refine_ls_matrix_type full
_refine_ls_number_parameters 1040
_refine_ls_number_reflns 16208
_refine_ls_number_restraints 30
_refine_ls_restrained_S_all 1.022
_refine_ls_R_factor_all 0.0456
_refine_ls_R_factor_gt 0.0309
_refine_ls_shift/su_max 0.001
_refine_ls_shift/su_mean 0.000
_refine_ls_structure_factor_coef Fsqd
_refine_ls_weighting_details 'calc w=1/[\s^2^(Fo^2^)+(0.0405P)^2^+2.2489P] where P=(Fo^2^+2Fc^2^)/3'
_refine_ls_weighting_scheme calc
_refine_ls_wR_factor_gt 0.0687
_refine_ls_wR_factor_ref 0.0739
_reflns_number_gt 13016
_reflns_number_total 16208
_reflns_threshold_expression >2sigma(I)
_cod_data_source_file b606035h.txt
_cod_data_source_block 4.2py
_cod_database_code 7052319

loop_
_symmetry_equiv_pos_as_xyz
'x, y, z'
'-x, -y, -z'

loop_
_atom_site_label
_atom_site_type_symbol
_atom_site_fract_x
_atom_site_fract_y
_atom_site_fract_z
_atom_site_U_iso_or_equiv
_atom_site_adp_type
_atom_site_occupancy
_atom_site_symmetry_multiplicity
_atom_site_calc_flag
_atom_site_refinement_flags
_atom_site_disorder_assembly
_atom_site_disorder_group
U1 U -0.044353(10) 0.481509(9) 0.802208(8) 0.02117(5) Uani 1 1 d . . .
U2 U 0.290738(10) 0.197125(9) 0.595230(8) 0.02247(5) Uani 1 1 d . . .
O1 O 0.05510(18) 0.51893(17) 0.70934(15) 0.0212(6) Uani 1 1 d . . .
O2 O 0.02680(18) 0.34664(17) 0.78267(16) 0.0245(6) Uani 1 1 d . . .
O3 O 0.21289(18) 0.23717(18) 0.70086(15) 0.0236(6) Uani 1 1 d . . .
O4 O 0.23459(19) 0.43332(18) 0.71188(17) 0.0273(6) Uani 1 1 d . . .
H4 H 0.1726 0.4515 0.7054 0.033 Uiso 1 1 d R . .
O5 O -0.05797(19) 0.62607(18) 0.80782(16) 0.0256(6) Uani 1 1 d . . .
O6 O -0.19871(19) 0.56253(19) 0.84646(16) 0.0275(6) Uani 1 1 d . . .
O7 O -0.0732(2) 0.4094(2) 0.92284(17) 0.0320(7) Uani 1 1 d . . .
O8 O 0.07694(19) 0.46096(19) 0.87431(16) 0.0271(6) Uani 1 1 d . . .
O9 O 0.2859(2) 0.33268(18) 0.52834(16) 0.0268(6) Uani 1 1 d . . .
O10 O 0.13562(19) 0.28253(18) 0.56669(16) 0.0249(6) Uani 1 1 d . . .
O11 O 0.2267(2) 0.08653(18) 0.61867(17) 0.0297(7) Uani 1 1 d . . .
O12 O 0.37938(19) 0.07586(18) 0.68373(17) 0.0289(7) Uani 1 1 d . . .
O13 O 0.4424(2) 0.14514(19) 0.53307(17) 0.0306(7) Uani 1 1 d . . .
O14 O 0.2813(2) 0.16709(19) 0.47564(16) 0.0305(7) Uani 1 1 d . . .
N1 N -0.1340(2) 0.5742(2) 0.68333(18) 0.0207(7) Uani 1 1 d . . .
N2 N -0.1586(2) 0.4268(2) 0.75332(19) 0.0226(7) Uani 1 1 d . . .
N3 N 0.3877(2) 0.2539(2) 0.65983(19) 0.0232(7) Uani 1 1 d . . .
N4 N 0.4120(2) 0.3211(2) 0.74518(19) 0.0236(7) Uani 1 1 d . . .
N5 N 0.3127(3) 0.8082(3) 0.2379(3) 0.0511(12) Uani 1 1 d . . .
N6 N 0.4552(4) 0.6045(4) 0.0582(3) 0.0752(17) Uani 1 1 d . . .
C1 C 0.1285(3) 0.6232(3) 0.6580(2) 0.0240(9) Uani 1 1 d . . .
C2 C 0.0542(3) 0.5925(3) 0.6644(2) 0.0223(8) Uani 1 1 d . . .
C3 C -0.0228(3) 0.6429(3) 0.6201(2) 0.0219(8) Uani 1 1 d . . .
C4 C -0.0204(3) 0.7163(3) 0.5672(2) 0.0228(8) Uani 1 1 d . . .
H4A H -0.0709 0.7476 0.5382 0.027 Uiso 1 1 calc R . .
C5 C 0.0552(3) 0.7439(3) 0.5568(2) 0.0241(9) Uani 1 1 d . . .
C6 C 0.1278(3) 0.6963(3) 0.6031(2) 0.0248(9) Uani 1 1 d . . .
H6 H 0.1788 0.7140 0.5973 0.030 Uiso 1 1 calc R . .
C7 C 0.0552(3) 0.8243(3) 0.4969(3) 0.0291(9) Uani 1 1 d . . .
C8 C 0.0552(3) 0.8058(3) 0.4179(3) 0.0365(11) Uani 1 1 d . . .
H8A H 0.0576 0.8552 0.3807 0.055 Uiso 1 1 calc R . .
H8B H -0.0006 0.7952 0.4143 0.055 Uiso 1 1 calc R . .
H8C H 0.1086 0.7553 0.4091 0.055 Uiso 1 1 calc R . .
C9 C 0.1412(3) 0.8484(3) 0.4993(3) 0.0335(10) Uani 1 1 d . . .
H9A H 0.1377 0.8999 0.4628 0.050 Uiso 1 1 calc R . .
H9B H 0.1967 0.8011 0.4878 0.050 Uiso 1 1 calc R . .
H9C H 0.1427 0.8591 0.5487 0.050 Uiso 1 1 calc R . .
C10 C -0.0332(3) 0.9022(3) 0.5123(3) 0.0358(11) Uani 1 1 d . . .
H10A H -0.0338 0.9134 0.5620 0.054 Uiso 1 1 calc R . .
H10B H -0.0873 0.8890 0.5088 0.054 Uiso 1 1 calc R . .
H10C H -0.0335 0.9530 0.4757 0.054 Uiso 1 1 calc R . .
C11 C -0.1083(3) 0.6252(3) 0.6280(2) 0.0218(8) Uani 1 1 d . . .
H11 H -0.1486 0.6532 0.5898 0.026 Uiso 1 1 calc R . .
C12 C -0.2246(3) 0.5712(3) 0.6837(2) 0.0219(8) Uani 1 1 d . . .
C13 C -0.2386(3) 0.4944(3) 0.7209(2) 0.0225(8) Uani 1 1 d . . .
C14 C -0.3273(3) 0.4888(3) 0.7262(2) 0.0252(9) Uani 1 1 d . . .
H14 H -0.3370 0.4381 0.7516 0.030 Uiso 1 1 calc R . .
C15 C -0.4001(3) 0.5584(3) 0.6938(3) 0.0276(9) Uani 1 1 d . . .
H15 H -0.4587 0.5542 0.6967 0.033 Uiso 1 1 calc R . .
C16 C -0.3863(3) 0.6346(3) 0.6569(2) 0.0260(9) Uani 1 1 d . . .
H16 H -0.4356 0.6812 0.6348 0.031 Uiso 1 1 calc R . .
C17 C -0.2999(3) 0.6418(3) 0.6526(2) 0.0238(9) Uani 1 1 d . . .
H17 H -0.2916 0.6937 0.6290 0.029 Uiso 1 1 calc R . .
C18 C -0.1518(3) 0.3462(3) 0.7572(2) 0.0238(9) Uani 1 1 d . . .
H18 H -0.2013 0.3375 0.7410 0.029 Uiso 1 1 calc R . .
C19 C -0.0752(3) 0.2694(3) 0.7839(2) 0.0243(9) Uani 1 1 d . . .
C20 C 0.0131(3) 0.2717(3) 0.7939(2) 0.0229(8) Uani 1 1 d . . .
C21 C 0.0848(3) 0.1913(3) 0.8173(2) 0.0228(8) Uani 1 1 d . . .
C22 C 0.0655(3) 0.1150(3) 0.8339(2) 0.0254(9) Uani 1 1 d . . .
H22 H 0.1127 0.0633 0.8512 0.030 Uiso 1 1 calc R . .
C23 C -0.0217(3) 0.1112(3) 0.8259(2) 0.0266(9) Uani 1 1 d . . .
C24 C -0.0896(3) 0.1894(3) 0.7989(2) 0.0259(9) Uani 1 1 d . . .
H24 H -0.1470 0.1890 0.7902 0.031 Uiso 1 1 calc R . .
C25 C -0.0447(3) 0.0275(3) 0.8494(3) 0.0341(10) Uani 1 1 d . . .
C26 C 0.0384(4) -0.0518(3) 0.8786(3) 0.0465(13) Uani 1 1 d . . .
H26A H 0.0214 -0.1029 0.8899 0.070 Uiso 1 1 calc R . .
H26B H 0.0564 -0.0428 0.9235 0.070 Uiso 1 1 calc R . .
H26C H 0.0896 -0.0598 0.8407 0.070 Uiso 1 1 calc R . .
C27 C -0.1233(4) 0.0422(3) 0.9140(3) 0.0464(13) Uani 1 1 d . . .
H27A H -0.1349 -0.0112 0.9330 0.070 Uiso 1 1 calc R . .
H27B H -0.1791 0.0868 0.8950 0.070 Uiso 1 1 calc R . .
H27C H -0.1046 0.0600 0.9539 0.070 Uiso 1 1 calc R . .
C28 C -0.0806(3) 0.0076(3) 0.7838(3) 0.0408(12) Uani 1 1 d . . .
H28A H -0.0324 -0.0035 0.7436 0.061 Uiso 1 1 calc R . .
H28B H -0.1338 0.0567 0.7658 0.061 Uiso 1 1 calc R . .
H28C H -0.0981 -0.0429 0.8009 0.061 Uiso 1 1 calc R . .
C29 C 0.1767(3) 0.1919(2) 0.8311(2) 0.0226(8) Uani 1 1 d . . .
C30 C 0.2344(3) 0.2204(3) 0.7716(2) 0.0226(8) Uani 1 1 d . . .
C31 C 0.3152(3) 0.2286(3) 0.7899(2) 0.0229(8) Uani 1 1 d . . .
C32 C 0.3428(3) 0.1996(3) 0.8642(2) 0.0233(9) Uani 1 1 d . . .
H32 H 0.3978 0.2035 0.8748 0.028 Uiso 1 1 calc R . .
C33 C 0.2909(3) 0.1656(3) 0.9223(2) 0.0259(9) Uani 1 1 d . . .
C34 C 0.2070(3) 0.1637(3) 0.9037(2) 0.0246(9) Uani 1 1 d . . .
H34 H 0.1699 0.1426 0.9418 0.030 Uiso 1 1 calc R . .
C35 C 0.3246(3) 0.1258(3) 1.0013(2) 0.0264(9) Uani 1 1 d . . .
C36 C 0.3653(4) 0.0258(3) 1.0081(3) 0.0393(11) Uani 1 1 d . . .
H36A H 0.3177 0.0052 1.0010 0.059 Uiso 1 1 calc R . .
H36B H 0.3877 0.0000 1.0573 0.059 Uiso 1 1 calc R . .
H36C H 0.4159 0.0099 0.9704 0.059 Uiso 1 1 calc R . .
C37 C 0.3999(3) 0.1577(3) 1.0177(3) 0.0348(11) Uani 1 1 d . . .
H37A H 0.4549 0.1370 0.9849 0.052 Uiso 1 1 calc R . .
H37B H 0.4149 0.1356 1.0693 0.052 Uiso 1 1 calc R . .
H37C H 0.3769 0.2204 1.0092 0.052 Uiso 1 1 calc R . .
C38 C 0.2437(3) 0.1492(3) 1.0621(3) 0.0351(11) Uani 1 1 d . . .
H38A H 0.2176 0.2114 1.0588 0.053 Uiso 1 1 calc R . .
H38B H 0.2664 0.1226 1.1110 0.053 Uiso 1 1 calc R . .
H38C H 0.1967 0.1282 1.0543 0.053 Uiso 1 1 calc R . .
C39 C 0.3708(3) 0.2670(2) 0.7307(2) 0.0226(8) Uani 1 1 d . . .
C40 C 0.4451(3) 0.3020(3) 0.6251(2) 0.0261(9) Uani 1 1 d . . .
C41 C 0.4594(3) 0.3440(3) 0.6781(2) 0.0260(9) Uani 1 1 d . . .
C42 C 0.5140(3) 0.3966(3) 0.6614(3) 0.0320(10) Uani 1 1 d . . .
H42 H 0.5230 0.4240 0.6974 0.038 Uiso 1 1 calc R . .
C43 C 0.5537(3) 0.4057(3) 0.5884(3) 0.0388(11) Uani 1 1 d . . .
H43 H 0.5906 0.4401 0.5747 0.047 Uiso 1 1 calc R . .
C44 C 0.5396(3) 0.3642(3) 0.5343(3) 0.0365(11) Uani 1 1 d . . .
H44 H 0.5673 0.3718 0.4856 0.044 Uiso 1 1 calc R . .
C45 C 0.4853(3) 0.3121(3) 0.5518(3) 0.0305(10) Uani 1 1 d . . .
H45 H 0.4761 0.2848 0.5157 0.037 Uiso 1 1 calc R . .
C46 C 0.3814(3) 0.3743(3) 0.8052(2) 0.0238(9) Uani 1 1 d . . .
H46A H 0.4355 0.3680 0.8297 0.029 Uiso 1 1 calc R . .
H46B H 0.3408 0.3521 0.8426 0.029 Uiso 1 1 calc R . .
C47 C 0.3304(3) 0.4703(3) 0.7774(2) 0.0229(8) Uani 1 1 d . . .
C48 C 0.2547(3) 0.4971(3) 0.7334(2) 0.0239(9) Uani 1 1 d . . .
C49 C 0.2057(3) 0.5865(3) 0.7102(2) 0.0233(9) Uani 1 1 d . . .
C50 C 0.2326(3) 0.6459(3) 0.7354(2) 0.0253(9) Uani 1 1 d . . .
H50 H 0.1982 0.7050 0.7224 0.030 Uiso 1 1 calc R . .
C51 C 0.3077(3) 0.6219(3) 0.7788(2) 0.0236(9) Uani 1 1 d . . .
C52 C 0.3570(3) 0.5323(3) 0.7991(2) 0.0232(8) Uani 1 1 d . . .
H52 H 0.4084 0.5138 0.8274 0.028 Uiso 1 1 calc R . .
C53 C 0.3354(3) 0.6926(3) 0.7992(2) 0.0262(9) Uani 1 1 d . . .
C54 C 0.3625(3) 0.7458(3) 0.7258(3) 0.0308(10) Uani 1 1 d . . .
H54A H 0.3853 0.7870 0.7377 0.046 Uiso 1 1 calc R . .
H54B H 0.3088 0.7765 0.6972 0.046 Uiso 1 1 calc R . .
H54C H 0.4102 0.7072 0.6966 0.046 Uiso 1 1 calc R . .
C55 C 0.2523(3) 0.7551(3) 0.8417(3) 0.0324(10) Uani 1 1 d . . .
H55A H 0.2361 0.7231 0.8886 0.049 Uiso 1 1 calc R . .
H55B H 0.1998 0.7798 0.8114 0.049 Uiso 1 1 calc R . .
H55C H 0.2695 0.8009 0.8514 0.049 Uiso 1 1 calc R . .
C56 C 0.4175(3) 0.6544(3) 0.8494(3) 0.0307(10) Uani 1 1 d . . .
H56A H 0.4009 0.6212 0.8955 0.046 Uiso 1 1 calc R . .
H56B H 0.4322 0.7009 0.8607 0.046 Uiso 1 1 calc R . .
H56C H 0.4707 0.6170 0.8235 0.046 Uiso 1 1 calc R . .
C57 C -0.0926(3) 0.7781(3) 0.7740(3) 0.0333(10) Uani 1 1 d . . .
H57A H -0.0537 0.7781 0.8104 0.050 Uiso 1 1 calc R . .
H57B H -0.1467 0.8306 0.7708 0.050 Uiso 1 1 calc R . .
H57C H -0.0584 0.7753 0.7255 0.050 Uiso 1 1 calc R . .
C58 C -0.1224(3) 0.7003(3) 0.7978(2) 0.0269(9) Uani 1 1 d . . .
C59 C -0.2177(3) 0.7116(3) 0.8084(2) 0.0280(9) Uani 1 1 d . . .
H59 H -0.2612 0.7676 0.7967 0.034 Uiso 1 1 calc R . .
C60 C -0.2501(3) 0.6427(3) 0.8357(2) 0.0276(9) Uani 1 1 d . . .
C61 C -0.3525(3) 0.6612(3) 0.8558(3) 0.0355(11) Uani 1 1 d . . .
H61A H -0.3746 0.6323 0.8267 0.053 Uiso 1 1 calc R . .
H61B H -0.3859 0.7230 0.8449 0.053 Uiso 1 1 calc R . .
H61C H -0.3625 0.6402 0.9086 0.053 Uiso 1 1 calc R . .
C62 C -0.0820(4) 0.3371(4) 1.0487(3) 0.0549(15) Uani 1 1 d . . .
H62A H -0.1469 0.3727 1.0520 0.082 Uiso 1 1 calc R . .
H62B H -0.0557 0.3309 1.0951 0.082 Uiso 1 1 calc R . .
H62C H -0.0754 0.2806 1.0400 0.082 Uiso 1 1 calc R . .
C63 C -0.0323(3) 0.3793(3) 0.9849(3) 0.0360(11) Uani 1 1 d . . .
C64 C 0.0517(3) 0.3851(3) 0.9949(3) 0.0373(11) Uani 1 1 d . . .
H64 H 0.0758 0.3608 1.0418 0.045 Uiso 1 1 calc R . .
C65 C 0.1026(3) 0.4246(3) 0.9402(3) 0.0299(10) Uani 1 1 d . . .
C66 C 0.1938(3) 0.4248(3) 0.9591(3) 0.0358(11) Uani 1 1 d . . .
H66A H 0.2382 0.3663 0.9658 0.054 Uiso 1 1 calc R . .
H66B H 0.1845 0.4478 1.0048 0.054 Uiso 1 1 calc R . .
H66C H 0.2168 0.4606 0.9186 0.054 Uiso 1 1 calc R . .
C67 C 0.2625(3) 0.4834(3) 0.5064(3) 0.0334(10) Uani 1 1 d . . .
H67A H 0.3078 0.4770 0.5399 0.050 Uiso 1 1 calc R . .
H67B H 0.2122 0.5382 0.5077 0.050 Uiso 1 1 calc R . .
H67C H 0.2912 0.4819 0.4559 0.050 Uiso 1 1 calc R . .
C68 C 0.2257(3) 0.4103(3) 0.5305(2) 0.0280(9) Uani 1 1 d . . .
C69 C 0.1323(3) 0.4273(3) 0.5520(2) 0.0286(9) Uani 1 1 d . . .
H69 H 0.0943 0.4846 0.5553 0.034 Uiso 1 1 calc R . .
C70 C 0.0911(3) 0.3626(3) 0.5693(2) 0.0242(9) Uani 1 1 d . . .
C71 C -0.0116(3) 0.3885(3) 0.5897(3) 0.0316(10) Uani 1 1 d . . .
H71A H -0.0406 0.3765 0.5523 0.047 Uiso 1 1 calc R . .
H71B H -0.0376 0.4498 0.5917 0.047 Uiso 1 1 calc R . .
H71C H -0.0225 0.3559 0.6381 0.047 Uiso 1 1 calc R . .
C72 C 0.1562(4) -0.0172(3) 0.6663(3) 0.0439(12) Uani 1 1 d . . .
H72A H 0.0944 0.0247 0.6715 0.066 Uiso 1 1 calc R . .
H72B H 0.1638 -0.0667 0.7060 0.066 Uiso 1 1 calc R . .
H72C H 0.1660 -0.0357 0.6183 0.066 Uiso 1 1 calc R . .
C73 C 0.2259(3) 0.0237(3) 0.6708(3) 0.0287(9) Uani 1 1 d . . .
C74 C 0.2852(3) -0.0095(3) 0.7298(3) 0.0317(10) Uani 1 1 d . . .
H74 H 0.2747 -0.0513 0.7691 0.038 Uiso 1 1 calc R . .
C75 C 0.3596(3) 0.0175(3) 0.7324(2) 0.0276(9) Uani 1 1 d . . .
C76 C 0.4236(3) -0.0261(3) 0.7957(3) 0.0380(11) Uani 1 1 d . . .
H76A H 0.4871 -0.0460 0.7749 0.057 Uiso 1 1 calc R . .
H76B H 0.4087 -0.0750 0.8244 0.057 Uiso 1 1 calc R . .
H76C H 0.4157 0.0150 0.8279 0.057 Uiso 1 1 calc R . .
C77 C 0.5848(3) 0.0927(3) 0.4605(3) 0.0431(12) Uani 1 1 d . . .
H77A H 0.5985 0.1454 0.4509 0.065 Uiso 1 1 calc R . .
H77B H 0.6079 0.0634 0.4179 0.065 Uiso 1 1 calc R . .
H77C H 0.6140 0.0553 0.5046 0.065 Uiso 1 1 calc R . .
C78 C 0.4809(3) 0.1149(3) 0.4730(3) 0.0329(10) Uani 1 1 d . . .
C79 C 0.4324(4) 0.1031(3) 0.4202(3) 0.0389(11) Uani 1 1 d . . .
H79 H 0.4666 0.0765 0.3799 0.047 Uiso 1 1 calc R . .
C80 C 0.3359(3) 0.1285(3) 0.4239(2) 0.0333(10) Uani 1 1 d . . .
C81 C 0.2884(4) 0.1123(3) 0.3654(3) 0.0467(13) Uani 1 1 d . . .
H81A H 0.2567 0.0728 0.3887 0.070 Uiso 1 1 calc R . .
H81B H 0.3341 0.0872 0.3270 0.070 Uiso 1 1 calc R . .
H81C H 0.2441 0.1665 0.3429 0.070 Uiso 1 1 calc R . .
C82 C 0.2990(3) 0.8131(4) 0.3109(3) 0.0466(13) Uani 1 1 d . . .
H82 H 0.2570 0.7896 0.3402 0.056 Uiso 1 1 calc R . .
C83 C 0.3430(3) 0.8506(4) 0.3459(3) 0.0465(13) Uani 1 1 d . . .
H83 H 0.3313 0.8515 0.3974 0.056 Uiso 1 1 calc R . .
C84 C 0.4050(3) 0.8869(3) 0.3029(3) 0.0400(12) Uani 1 1 d . . .
H84 H 0.4363 0.9124 0.3249 0.048 Uiso 1 1 calc R . .
C85 C 0.4188(3) 0.8843(3) 0.2271(3) 0.0434(12) Uani 1 1 d . . .
H85 H 0.4590 0.9090 0.1965 0.052 Uiso 1 1 calc R . .
C86 C 0.3722(3) 0.8444(4) 0.1968(3) 0.0465(13) Uani 1 1 d . . .
H86 H 0.3825 0.8426 0.1455 0.056 Uiso 1 1 calc R . .
C87 C 0.4182(5) 0.6888(5) 0.0518(4) 0.0731(19) Uani 1 1 d U . .
H87 H 0.4571 0.7210 0.0454 0.088 Uiso 1 1 calc R . .
C88 C 0.3236(6) 0.7317(6) 0.0542(5) 0.100(3) Uani 1 1 d U . .
H88 H 0.2983 0.7922 0.0491 0.120 Uiso 1 1 calc R . .
C89 C 0.2656(5) 0.6820(5) 0.0644(4) 0.0719(19) Uani 1 1 d U . .
H89 H 0.2011 0.7092 0.0682 0.086 Uiso 1 1 calc R . .
C90 C 0.3039(4) 0.5957(5) 0.0687(4) 0.0670(18) Uani 1 1 d U . .
H90 H 0.2668 0.5619 0.0740 0.080 Uiso 1 1 calc R . .
C91 C 0.3993(5) 0.5578(5) 0.0649(4) 0.0712(19) Uani 1 1 d U . .
H91 H 0.4264 0.4977 0.0671 0.085 Uiso 1 1 calc R . .

loop_
_atom_site_aniso_label
_atom_site_aniso_U_11
_atom_site_aniso_U_22
_atom_site_aniso_U_33
_atom_site_aniso_U_23
_atom_site_aniso_U_13
_atom_site_aniso_U_12
U1 0.02183(8) 0.02135(8) 0.02086(9) -0.00273(6) -0.00319(6) -0.00818(6)
U2 0.02360(9) 0.02248(8) 0.02143(9) -0.00425(6) -0.00229(6) -0.00781(6)
O1 0.0216(14) 0.0245(15) 0.0187(14) -0.0016(12) 0.0005(11) -0.0116(12)
O2 0.0231(14) 0.0207(14) 0.0309(16) -0.0046(12) -0.0026(12) -0.0087(12)
O3 0.0226(14) 0.0277(15) 0.0203(15) -0.0044(12) -0.0022(11) -0.0082(12)
O4 0.0231(15) 0.0257(15) 0.0354(17) -0.0080(13) -0.0056(12) -0.0086(12)
O5 0.0277(15) 0.0240(15) 0.0256(16) -0.0076(12) -0.0027(12) -0.0079(12)
O6 0.0259(15) 0.0296(16) 0.0265(16) -0.0091(13) -0.0004(12) -0.0075(13)
O7 0.0317(16) 0.0367(17) 0.0249(16) 0.0045(13) -0.0051(13) -0.0132(14)
O8 0.0291(15) 0.0318(16) 0.0218(15) -0.0022(13) -0.0080(12) -0.0113(13)
O9 0.0303(16) 0.0253(15) 0.0239(16) -0.0022(12) -0.0014(12) -0.0102(13)
O10 0.0256(15) 0.0240(15) 0.0246(15) -0.0052(12) -0.0051(12) -0.0064(12)
O11 0.0351(17) 0.0256(15) 0.0315(17) -0.0016(13) -0.0072(13) -0.0144(13)
O12 0.0261(15) 0.0246(15) 0.0324(17) -0.0020(13) -0.0064(13) -0.0050(12)
O13 0.0261(16) 0.0329(17) 0.0308(17) -0.0100(14) 0.0059(13) -0.0086(13)
O14 0.0367(17) 0.0290(16) 0.0251(16) -0.0096(13) -0.0040(13) -0.0078(13)
N1 0.0187(16) 0.0232(17) 0.0206(17) -0.0069(14) -0.0031(13) -0.0055(14)
N2 0.0208(17) 0.0215(17) 0.0243(18) -0.0033(14) -0.0023(14) -0.0064(14)
N3 0.0256(18) 0.0239(18) 0.0197(18) -0.0028(14) -0.0016(14) -0.0087(14)
N4 0.0209(17) 0.0235(17) 0.0263(19) -0.0042(14) -0.0027(14) -0.0076(14)
N5 0.036(2) 0.068(3) 0.055(3) -0.011(2) -0.007(2) -0.023(2)
N6 0.050(3) 0.105(5) 0.070(4) 0.002(3) -0.021(3) -0.030(3)
C1 0.023(2) 0.026(2) 0.024(2) -0.0050(17) -0.0027(16) -0.0089(17)
C2 0.025(2) 0.020(2) 0.022(2) -0.0061(17) -0.0001(16) -0.0080(16)
C3 0.022(2) 0.023(2) 0.023(2) -0.0065(17) -0.0005(16) -0.0101(16)
C4 0.024(2) 0.023(2) 0.021(2) -0.0043(17) -0.0039(16) -0.0073(17)
C5 0.028(2) 0.024(2) 0.021(2) -0.0056(17) -0.0015(17) -0.0095(17)
C6 0.023(2) 0.024(2) 0.030(2) -0.0063(18) -0.0017(17) -0.0106(17)
C7 0.032(2) 0.025(2) 0.031(2) 0.0023(18) -0.0060(18) -0.0141(18)
C8 0.045(3) 0.038(3) 0.029(3) 0.002(2) -0.007(2) -0.020(2)
C9 0.035(2) 0.034(2) 0.036(3) 0.002(2) -0.006(2) -0.019(2)
C10 0.034(2) 0.028(2) 0.043(3) 0.002(2) -0.008(2) -0.011(2)
C11 0.024(2) 0.022(2) 0.019(2) -0.0029(16) -0.0039(16) -0.0069(16)
C12 0.021(2) 0.024(2) 0.021(2) -0.0084(17) 0.0002(16) -0.0060(16)
C13 0.022(2) 0.027(2) 0.019(2) -0.0042(17) -0.0040(16) -0.0073(17)
C14 0.025(2) 0.026(2) 0.027(2) -0.0062(18) -0.0032(17) -0.0100(17)
C15 0.021(2) 0.027(2) 0.035(2) -0.0094(19) 0.0010(18) -0.0084(17)
C16 0.021(2) 0.025(2) 0.028(2) -0.0035(18) -0.0059(17) -0.0030(17)
C17 0.025(2) 0.023(2) 0.023(2) -0.0051(17) -0.0019(17) -0.0088(17)
C18 0.019(2) 0.025(2) 0.027(2) -0.0042(17) -0.0010(16) -0.0087(17)
C19 0.020(2) 0.026(2) 0.027(2) -0.0049(17) -0.0027(16) -0.0076(17)
C20 0.026(2) 0.022(2) 0.021(2) -0.0030(16) -0.0013(16) -0.0091(17)
C21 0.022(2) 0.024(2) 0.020(2) -0.0035(17) -0.0026(16) -0.0060(17)
C22 0.025(2) 0.024(2) 0.023(2) -0.0013(17) -0.0051(17) -0.0046(17)
C23 0.026(2) 0.025(2) 0.028(2) -0.0043(18) -0.0012(17) -0.0094(18)
C24 0.026(2) 0.026(2) 0.029(2) -0.0049(18) -0.0038(17) -0.0123(18)
C25 0.032(2) 0.024(2) 0.048(3) 0.000(2) -0.006(2) -0.0131(19)
C26 0.043(3) 0.027(2) 0.070(4) 0.007(2) -0.015(3) -0.016(2)
C27 0.054(3) 0.039(3) 0.050(3) -0.002(2) 0.009(3) -0.028(3)
C28 0.042(3) 0.027(2) 0.059(3) -0.007(2) -0.011(2) -0.016(2)
C29 0.020(2) 0.0174(19) 0.027(2) -0.0031(16) -0.0012(16) -0.0035(16)
C30 0.023(2) 0.020(2) 0.023(2) -0.0043(17) -0.0046(16) -0.0053(16)
C31 0.0216(19) 0.023(2) 0.024(2) -0.0067(17) 0.0006(16) -0.0078(16)
C32 0.023(2) 0.021(2) 0.028(2) -0.0061(17) -0.0048(17) -0.0076(16)
C33 0.025(2) 0.024(2) 0.028(2) -0.0063(18) -0.0041(17) -0.0063(17)
C34 0.022(2) 0.024(2) 0.025(2) -0.0024(17) -0.0003(17) -0.0061(17)
C35 0.026(2) 0.030(2) 0.023(2) -0.0038(18) -0.0053(17) -0.0093(18)
C36 0.049(3) 0.033(3) 0.031(3) -0.002(2) -0.015(2) -0.007(2)
C37 0.040(3) 0.044(3) 0.023(2) -0.002(2) -0.0096(19) -0.018(2)
C38 0.038(3) 0.043(3) 0.026(2) -0.007(2) -0.003(2) -0.015(2)
C39 0.0180(19) 0.0192(19) 0.029(2) -0.0034(17) -0.0043(16) -0.0045(16)
C40 0.024(2) 0.020(2) 0.031(2) -0.0021(17) -0.0008(17) -0.0061(17)
C41 0.022(2) 0.027(2) 0.029(2) -0.0031(18) -0.0028(17) -0.0090(17)
C42 0.026(2) 0.031(2) 0.042(3) -0.006(2) -0.0008(19) -0.0136(19)
C43 0.035(3) 0.038(3) 0.050(3) -0.005(2) 0.001(2) -0.023(2)
C44 0.034(3) 0.042(3) 0.033(3) -0.002(2) 0.006(2) -0.017(2)
C45 0.026(2) 0.030(2) 0.035(3) -0.0056(19) -0.0011(19) -0.0100(19)
C46 0.026(2) 0.025(2) 0.024(2) -0.0044(17) -0.0087(17) -0.0098(17)
C47 0.020(2) 0.023(2) 0.025(2) -0.0059(17) 0.0003(16) -0.0060(16)
C48 0.022(2) 0.023(2) 0.028(2) -0.0051(17) -0.0034(17) -0.0081(17)
C49 0.0186(19) 0.028(2) 0.024(2) -0.0021(17) -0.0009(16) -0.0099(17)
C50 0.024(2) 0.023(2) 0.027(2) -0.0019(17) -0.0022(17) -0.0077(17)
C51 0.021(2) 0.027(2) 0.024(2) -0.0068(17) -0.0017(16) -0.0090(17)
C52 0.0187(19) 0.026(2) 0.023(2) -0.0028(17) -0.0030(16) -0.0060(16)
C53 0.024(2) 0.027(2) 0.029(2) -0.0060(18) -0.0063(17) -0.0080(17)
C54 0.030(2) 0.032(2) 0.035(3) -0.006(2) -0.0012(19) -0.0167(19)
C55 0.028(2) 0.031(2) 0.040(3) -0.012(2) -0.0002(19) -0.0109(19)
C56 0.030(2) 0.029(2) 0.039(3) -0.009(2) -0.0107(19) -0.0112(19)
C57 0.039(3) 0.029(2) 0.033(3) -0.006(2) -0.005(2) -0.014(2)
C58 0.036(2) 0.024(2) 0.023(2) -0.0090(17) -0.0048(18) -0.0094(19)
C59 0.030(2) 0.022(2) 0.031(2) -0.0051(18) -0.0062(18) -0.0062(18)
C60 0.025(2) 0.032(2) 0.025(2) -0.0122(19) -0.0038(17) -0.0049(18)
C61 0.027(2) 0.040(3) 0.042(3) -0.017(2) -0.002(2) -0.009(2)
C62 0.050(3) 0.073(4) 0.039(3) 0.018(3) -0.009(3) -0.031(3)
C63 0.037(3) 0.034(3) 0.031(3) 0.002(2) -0.003(2) -0.011(2)
C64 0.030(2) 0.049(3) 0.026(2) 0.003(2) -0.0083(19) -0.008(2)
C65 0.027(2) 0.033(2) 0.028(2) -0.0087(19) -0.0049(18) -0.0069(19)
C66 0.027(2) 0.051(3) 0.027(2) -0.008(2) -0.0066(19) -0.008(2)
C67 0.040(3) 0.030(2) 0.032(3) -0.004(2) 0.000(2) -0.017(2)
C68 0.041(3) 0.027(2) 0.018(2) -0.0003(17) -0.0077(18) -0.015(2)
C69 0.030(2) 0.026(2) 0.028(2) -0.0081(18) -0.0022(18) -0.0075(18)
C70 0.025(2) 0.026(2) 0.019(2) -0.0048(17) -0.0034(16) -0.0048(17)
C71 0.034(2) 0.030(2) 0.030(2) -0.0064(19) -0.0033(19) -0.009(2)
C72 0.044(3) 0.036(3) 0.054(3) 0.007(2) -0.016(2) -0.021(2)
C73 0.030(2) 0.024(2) 0.033(2) -0.0059(19) -0.0001(18) -0.0110(18)
C74 0.037(3) 0.031(2) 0.026(2) -0.0021(19) -0.0045(19) -0.012(2)
C75 0.035(2) 0.023(2) 0.024(2) -0.0036(18) -0.0056(18) -0.0075(18)
C76 0.042(3) 0.037(3) 0.035(3) 0.000(2) -0.012(2) -0.014(2)
C77 0.040(3) 0.044(3) 0.041(3) -0.011(2) 0.008(2) -0.012(2)
C78 0.038(3) 0.026(2) 0.030(2) -0.0029(19) 0.006(2) -0.011(2)
C79 0.047(3) 0.038(3) 0.029(3) -0.013(2) 0.006(2) -0.011(2)
C80 0.052(3) 0.022(2) 0.023(2) -0.0020(18) -0.005(2) -0.010(2)
C81 0.056(3) 0.043(3) 0.038(3) -0.021(2) -0.011(2) -0.003(2)
C82 0.030(3) 0.060(3) 0.050(3) -0.008(3) 0.002(2) -0.020(2)
C83 0.037(3) 0.053(3) 0.042(3) -0.011(3) -0.003(2) -0.006(2)
C84 0.026(2) 0.036(3) 0.057(3) -0.015(2) -0.006(2) -0.004(2)
C85 0.032(3) 0.041(3) 0.052(3) -0.008(2) 0.003(2) -0.011(2)
C86 0.035(3) 0.059(3) 0.040(3) -0.010(3) -0.001(2) -0.011(2)
C87 0.067(3) 0.083(4) 0.088(4) -0.039(3) -0.016(3) -0.031(3)
C88 0.103(4) 0.100(4) 0.106(5) -0.056(4) -0.013(4) -0.025(4)
C89 0.056(3) 0.098(4) 0.060(3) -0.034(3) 0.002(3) -0.018(3)
C90 0.054(3) 0.089(4) 0.055(3) 0.013(3) -0.007(3) -0.035(3)
C91 0.057(3) 0.073(4) 0.072(4) 0.017(3) -0.013(3) -0.024(3)

loop_
_atom_type_symbol
_atom_type_description
_atom_type_scat_dispersion_real
_atom_type_scat_dispersion_imag
_atom_type_scat_source
C C 0.0033 0.0016 'International Tables Vol C Tables 4.2.6.8 and 6.1.1.4'
H H 0.0000 0.0000 'International Tables Vol C Tables 4.2.6.8 and 6.1.1.4'
N N 0.0061 0.0033 'International Tables Vol C Tables 4.2.6.8 and 6.1.1.4'
O O 0.0106 0.0060 'International Tables Vol C Tables 4.2.6.8 and 6.1.1.4'
U U -9.6767 9.6646 'International Tables Vol C Tables 4.2.6.8 and 6.1.1.4'

loop_
_geom_angle_atom_site_label_1
_geom_angle_atom_site_label_2
_geom_angle_atom_site_label_3
_geom_angle
_geom_angle_site_symmetry_1
_geom_angle_site_symmetry_3
_geom_angle_publ_flag
O2 U1 O1 87.09(10) . . ?
O2 U1 O8 88.23(10) . . ?
O1 U1 O8 80.77(10) . . ?
O2 U1 O7 81.61(11) . . ?
O1 U1 O7 150.73(10) . . ?
O8 U1 O7 72.02(10) . . ?
O2 U1 O5 156.32(10) . . ?
O1 U1 O5 72.88(9) . . ?
O8 U1 O5 76.43(10) . . ?
O7 U1 O5 109.82(10) . . ?
O2 U1 O6 134.18(10) . . ?
O1 U1 O6 131.55(10) . . ?
O8 U1 O6 117.53(10) . . ?
O7 U1 O6 72.75(10) . . ?
O5 U1 O6 69.48(10) . . ?
O2 U1 N2 69.50(10) . . ?
O1 U1 N2 112.94(10) . . ?
O8 U1 N2 152.38(10) . . ?
O7 U1 N2 88.23(11) . . ?
O5 U1 N2 129.67(10) . . ?
O6 U1 N2 72.32(10) . . ?
O2 U1 N1 108.37(10) . . ?
O1 U1 N1 69.75(10) . . ?
O8 U1 N1 144.84(10) . . ?
O7 U1 N1 139.49(10) . . ?
O5 U1 N1 76.89(10) . . ?
O6 U1 N1 72.87(10) . . ?
N2 U1 N1 61.24(10) . . ?
O3 U2 O9 99.11(10) . . ?
O3 U2 O11 86.68(10) . . ?
O9 U2 O11 147.42(10) . . ?
O3 U2 O10 72.76(10) . . ?
O9 U2 O10 70.92(10) . . ?
O11 U2 O10 80.50(10) . . ?
O3 U2 O14 145.78(10) . . ?
O9 U2 O14 84.56(10) . . ?
O11 U2 O14 73.62(10) . . ?
O10 U2 O14 76.51(10) . . ?
O3 U2 O13 144.32(10) . . ?
O9 U2 O13 84.70(10) . . ?
O11 U2 O13 109.06(10) . . ?
O10 U2 O13 139.91(10) . . ?
O14 U2 O13 69.74(10) . . ?
O3 U2 O12 81.01(10) . . ?
O9 U2 O12 142.32(10) . . ?
O11 U2 O12 70.18(10) . . ?
O10 U2 O12 141.53(10) . . ?
O14 U2 O12 116.32(10) . . ?
O13 U2 O12 75.11(10) . . ?
O3 U2 N3 71.43(10) . . ?
O9 U2 N3 71.22(10) . . ?
O11 U2 N3 139.76(10) . . ?
O10 U2 N3 121.71(10) . . ?
O14 U2 N3 139.92(10) . . ?
O13 U2 N3 76.47(10) . . ?
O12 U2 N3 73.27(10) . . ?
C2 O1 U1 134.6(2) . . ?
C20 O2 U1 140.5(2) . . ?
C30 O3 U2 134.0(2) . . ?
C58 O5 U1 134.9(3) . . ?
C60 O6 U1 134.3(3) . . ?
C63 O7 U1 137.1(3) . . ?
C65 O8 U1 138.0(3) . . ?
C68 O9 U2 131.9(3) . . ?
C70 O10 U2 129.0(3) . . ?
C73 O11 U2 136.7(3) . . ?
C75 O12 U2 133.7(3) . . ?
C78 O13 U2 138.9(3) . . ?
C80 O14 U2 138.6(3) . . ?
C11 N1 C12 117.4(3) . . ?
C11 N1 U1 128.0(3) . . ?
C12 N1 U1 114.4(2) . . ?
C18 N2 C13 117.7(3) . . ?
C18 N2 U1 127.4(3) . . ?
C13 N2 U1 114.9(2) . . ?
C39 N3 C40 105.1(3) . . ?
C39 N3 U2 124.2(3) . . ?
C40 N3 U2 127.8(3) . . ?
C39 N4 C41 106.4(3) . . ?
C39 N4 C46 126.2(3) . . ?
C41 N4 C46 122.6(3) . . ?
C82 N5 C86 116.4(5) . . ?
C87 N6 C91 119.2(6) . . ?
C6 C1 C2 118.7(4) . . ?
C6 C1 C49 117.2(4) . . ?
C2 C1 C49 124.0(4) . . ?
O1 C2 C1 121.8(4) . . ?
O1 C2 C3 120.2(3) . . ?
C1 C2 C3 118.0(4) . . ?
C4 C3 C2 120.4(4) . . ?
C4 C3 C11 115.8(4) . . ?
C2 C3 C11 123.7(4) . . ?
C5 C4 C3 122.0(4) . . ?
C6 C5 C4 116.7(4) . . ?
C6 C5 C7 123.3(4) . . ?
C4 C5 C7 120.0(4) . . ?
C5 C6 C1 123.9(4) . . ?
C8 C7 C10 109.3(4) . . ?
C8 C7 C9 108.6(4) . . ?
C10 C7 C9 108.7(4) . . ?
C8 C7 C5 109.9(4) . . ?
C10 C7 C5 108.7(4) . . ?
C9 C7 C5 111.6(4) . . ?
N1 C11 C3 126.1(4) . . ?
C13 C12 C17 119.3(4) . . ?
C13 C12 N1 117.1(3) . . ?
C17 C12 N1 123.5(4) . . ?
C12 C13 C14 119.8(4) . . ?
C12 C13 N2 115.5(3) . . ?
C14 C13 N2 124.7(4) . . ?
C15 C14 C13 120.1(4) . . ?
C14 C15 C16 120.1(4) . . ?
C17 C16 C15 120.5(4) . . ?
C16 C17 C12 120.1(4) . . ?
N2 C18 C19 126.2(4) . . ?
C24 C19 C20 120.1(4) . . ?
C24 C19 C18 117.1(4) . . ?
C20 C19 C18 122.8(4) . . ?
O2 C20 C21 121.4(4) . . ?
O2 C20 C19 120.8(4) . . ?
C21 C20 C19 117.8(4) . . ?
C22 C21 C20 119.4(4) . . ?
C22 C21 C29 121.2(4) . . ?
C20 C21 C29 119.1(4) . . ?
C21 C22 C23 123.7(4) . . ?
C24 C23 C22 116.2(4) . . ?
C24 C23 C25 120.3(4) . . ?
C22 C23 C25 123.4(4) . . ?
C23 C24 C19 122.5(4) . . ?
C26 C25 C28 108.9(4) . . ?
C26 C25 C23 112.8(4) . . ?
C28 C25 C23 111.3(4) . . ?
C26 C25 C27 108.0(4) . . ?
C28 C25 C27 107.9(4) . . ?
C23 C25 C27 107.8(4) . . ?
C34 C29 C30 119.2(4) . . ?
C34 C29 C21 119.5(4) . . ?
C30 C29 C21 121.2(4) . . ?
O3 C30 C31 121.3(4) . . ?
O3 C30 C29 120.4(4) . . ?
C31 C30 C29 118.3(4) . . ?
C30 C31 C32 120.1(4) . . ?
C30 C31 C39 119.5(4) . . ?
C32 C31 C39 120.4(4) . . ?
C33 C32 C31 122.3(4) . . ?
C32 C33 C34 116.4(4) . . ?
C32 C33 C35 122.9(4) . . ?
C34 C33 C35 120.5(4) . . ?
C29 C34 C33 123.2(4) . . ?
C33 C35 C38 111.1(3) . . ?
C33 C35 C36 108.7(3) . . ?
C38 C35 C36 108.3(4) . . ?
C33 C35 C37 112.2(4) . . ?
C38 C35 C37 107.6(4) . . ?
C36 C35 C37 109.0(4) . . ?
N3 C39 N4 112.9(4) . . ?
N3 C39 C31 125.4(4) . . ?
N4 C39 C31 121.6(4) . . ?
C45 C40 C41 120.1(4) . . ?
C45 C40 N3 131.1(4) . . ?
C41 C40 N3 108.9(4) . . ?
N4 C41 C40 106.7(4) . . ?
N4 C41 C42 130.4(4) . . ?
C40 C41 C42 122.9(4) . . ?
C43 C42 C41 116.3(4) . . ?
C42 C43 C44 121.5(4) . . ?
C45 C44 C43 121.6(4) . . ?
C44 C45 C40 117.7(4) . . ?
N4 C46 C47 113.9(3) . . ?
C48 C47 C52 120.1(4) . . ?
C48 C47 C46 120.5(4) . . ?
C52 C47 C46 119.4(4) . . ?
O4 C48 C47 117.1(4) . . ?
O4 C48 C49 122.9(4) . . ?
C47 C48 C49 120.0(4) . . ?
C50 C49 C48 117.9(4) . . ?
C50 C49 C1 117.2(4) . . ?
C48 C49 C1 124.9(4) . . ?
C51 C50 C49 123.9(4) . . ?
C50 C51 C52 116.9(4) . . ?
C50 C51 C53 119.7(4) . . ?
C52 C51 C53 123.3(4) . . ?
C47 C52 C51 121.2(4) . . ?
C51 C53 C56 112.5(3) . . ?
C51 C53 C54 108.4(3) . . ?
C56 C53 C54 109.0(4) . . ?
C51 C53 C55 110.5(3) . . ?
C56 C53 C55 107.8(4) . . ?
C54 C53 C55 108.5(4) . . ?
O5 C58 C59 123.1(4) . . ?
O5 C58 C57 116.6(4) . . ?
C59 C58 C57 120.3(4) . . ?
C60 C59 C58 123.1(4) . . ?
O6 C60 C59 124.7(4) . . ?
O6 C60 C61 115.3(4) . . ?
C59 C60 C61 120.0(4) . . ?
O7 C63 C64 124.1(4) . . ?
O7 C63 C62 115.8(4) . . ?
C64 C63 C62 120.1(5) . . ?
C63 C64 C65 124.9(4) . . ?
O8 C65 C64 123.8(4) . . ?
O8 C65 C66 117.3(4) . . ?
C64 C65 C66 118.9(4) . . ?
O9 C68 C69 123.4(4) . . ?
O9 C68 C67 116.0(4) . . ?
C69 C68 C67 120.6(4) . . ?
C68 C69 C70 123.8(4) . . ?
O10 C70 C69 123.8(4) . . ?
O10 C70 C71 116.7(4) . . ?
C69 C70 C71 119.5(4) . . ?
O11 C73 C74 124.7(4) . . ?
O11 C73 C72 115.5(4) . . ?
C74 C73 C72 119.8(4) . . ?
C75 C74 C73 122.9(4) . . ?
O12 C75 C74 124.6(4) . . ?
O12 C75 C76 116.2(4) . . ?
C74 C75 C76 119.2(4) . . ?
O13 C78 C79 123.8(4) . . ?
O13 C78 C77 116.1(4) . . ?
C79 C78 C77 120.1(4) . . ?
C80 C79 C78 124.0(4) . . ?
O14 C80 C79 123.8(4) . . ?
O14 C80 C81 115.2(4) . . ?
C79 C80 C81 121.0(4) . . ?
N5 C82 C83 124.3(5) . . ?
C82 C83 C84 118.7(5) . . ?
C85 C84 C83 118.1(5) . . ?
C84 C85 C86 119.2(5) . . ?
N5 C86 C85 123.3(5) . . ?
N6 C87 C88 121.9(7) . . ?
C87 C88 C89 118.4(8) . . ?
C90 C89 C88 119.4(7) . . ?
C89 C90 C91 118.5(7) . . ?
N6 C91 C90 122.4(7) . . ?

loop_
_geom_bond_atom_site_label_1
_geom_bond_atom_site_label_2
_geom_bond_distance
_geom_bond_site_symmetry_2
_geom_bond_publ_flag
U1 O2 2.196(3) . ?
U1 O1 2.265(2) . ?
U1 O8 2.331(3) . ?
U1 O7 2.335(3) . ?
U1 O5 2.377(3) . ?
U1 O6 2.386(3) . ?
U1 N2 2.611(3) . ?
U1 N1 2.618(3) . ?
U1 U2 6.8795(3) . ?
U2 O3 2.205(3) . ?
U2 O9 2.317(3) . ?
U2 O11 2.351(3) . ?
U2 O10 2.363(3) . ?
U2 O14 2.373(3) . ?
U2 O13 2.383(3) . ?
U2 O12 2.403(3) . ?
U2 N3 2.576(3) . ?
O1 C2 1.323(5) . ?
O1 O4 2.615(4) . ?
O1 N1 2.807(4) . ?
O1 O2 3.074(4) . ?
O2 C20 1.321(5) . ?
O2 N2 2.761(4) . ?
O2 O3 3.140(4) . ?
O3 C30 1.323(5) . ?
O3 N3 2.807(4) . ?
O3 O4 3.480(4) . ?
O4 C48 1.364(5) . ?
O4 N4 2.759(4) . ?
O5 C58 1.267(5) . ?
O6 C60 1.270(5) . ?
O7 C63 1.288(6) . ?
O8 C65 1.270(5) . ?
O9 C68 1.293(5) . ?
O10 C70 1.268(5) . ?
O11 C73 1.260(5) . ?
O12 C75 1.269(5) . ?
O13 C78 1.275(5) . ?
O14 C80 1.280(5) . ?
N1 C11 1.292(5) . ?
N1 C12 1.425(5) . ?
N1 N2 2.664(5) . ?
N2 C18 1.304(5) . ?
N2 C13 1.431(5) . ?
N3 C39 1.326(5) . ?
N3 C40 1.412(5) . ?
N4 C39 1.374(5) . ?
N4 C41 1.386(5) . ?
N4 C46 1.470(5) . ?
N5 C82 1.329(7) . ?
N5 C86 1.342(7) . ?
N6 C87 1.298(9) . ?
N6 C91 1.347(8) . ?
C1 C6 1.404(6) . ?
C1 C2 1.411(6) . ?
C1 C49 1.500(6) . ?
C2 C3 1.424(6) . ?
C3 C4 1.400(6) . ?
C3 C11 1.444(5) . ?
C4 C5 1.390(6) . ?
C5 C6 1.390(6) . ?
C5 C7 1.540(6) . ?
C7 C8 1.535(6) . ?
C7 C10 1.539(6) . ?
C7 C9 1.541(6) . ?
C12 C13 1.399(6) . ?
C12 C17 1.400(6) . ?
C13 C14 1.402(6) . ?
C14 C15 1.379(6) . ?
C15 C16 1.389(6) . ?
C16 C17 1.380(6) . ?
C18 C19 1.438(6) . ?
C19 C24 1.405(6) . ?
C19 C20 1.424(6) . ?
C20 C21 1.416(6) . ?
C21 C22 1.384(6) . ?
C21 C29 1.489(6) . ?
C22 C23 1.408(6) . ?
C23 C24 1.383(6) . ?
C23 C25 1.535(6) . ?
C25 C26 1.526(6) . ?
C25 C28 1.534(7) . ?
C25 C27 1.550(6) . ?
C29 C34 1.392(6) . ?
C29 C30 1.419(6) . ?
C30 C31 1.404(6) . ?
C31 C32 1.408(6) . ?
C31 C39 1.471(5) . ?
C32 C33 1.388(6) . ?
C33 C34 1.406(6) . ?
C33 C35 1.526(6) . ?
C35 C38 1.536(6) . ?
C35 C36 1.538(6) . ?
C35 C37 1.544(6) . ?
C40 C45 1.391(6) . ?
C40 C41 1.396(6) . ?
C41 C42 1.399(6) . ?
C42 C43 1.382(7) . ?
C43 C44 1.405(7) . ?
C44 C45 1.389(6) . ?
C46 C47 1.512(5) . ?
C47 C48 1.398(6) . ?
C47 C52 1.399(6) . ?
C48 C49 1.405(6) . ?
C49 C50 1.391(6) . ?
C50 C51 1.389(6) . ?
C51 C52 1.401(6) . ?
C51 C53 1.532(6) . ?
C53 C56 1.534(6) . ?
C53 C54 1.535(6) . ?
C53 C55 1.549(6) . ?
C57 C58 1.502(6) . ?
C58 C59 1.408(6) . ?
C59 C60 1.395(6) . ?
C60 C61 1.505(6) . ?
C62 C63 1.495(7) . ?
C63 C64 1.384(7) . ?
C64 C65 1.389(6) . ?
C65 C66 1.506(6) . ?
C67 C68 1.497(6) . ?
C68 C69 1.381(6) . ?
C69 C70 1.414(6) . ?
C70 C71 1.498(6) . ?
C72 C73 1.501(6) . ?
C73 C74 1.401(6) . ?
C74 C75 1.397(6) . ?
C75 C76 1.510(6) . ?
C77 C78 1.505(6) . ?
C78 C79 1.393(7) . ?
C79 C80 1.390(7) . ?
C80 C81 1.503(7) . ?
C82 C83 1.374(8) . ?
C83 C84 1.387(7) . ?
C84 C85 1.372(7) . ?
C85 C86 1.384(7) . ?
C87 C88 1.371(10) . ?
C88 C89 1.411(11) . ?
C89 C90 1.332(10) . ?
C90 C91 1.373(9) . ?

loop_
_geom_hbond_atom_site_label_D
_geom_hbond_atom_site_label_H
_geom_hbond_atom_site_label_A
_geom_hbond_distance_DH
_geom_hbond_distance_HA
_geom_hbond_distance_DA
_geom_hbond_angle_DHA
_geom_hbond_site_symmetry_A
O4 H4 O1 0.91 1.75 2.615(4) 157.4 .
